data_4076831
loop_
_publ_author_name
'Yeh, Wen-Yann'
'Peng, Shie-Ming'
'Lee, Gene-Hsiang'

_publ_section_title
;
 WCl(\h2-C2Ph2)(\h6-C6Ph6H):&#x00A0; A Compound Containing a
 Metallacycloheptatriene Unit from Trimerization of Diphenylacetylene with
 W(NMe3)(\h2-C2Ph2)3
;
_journal_issue 14
_journal_name_full Organometallics
_journal_page_first 3058
_journal_paper_doi 10.1021/om0201009
_journal_volume 21
_journal_year 2002
_chemical_formula_sum 'C56 H42 Cl W'
_chemical_formula_weight 934.20
_chemical_name_systematic
; 
 ? 
;
_space_group_IT_number 9
_symmetry_cell_setting monoclinic
_symmetry_space_group_name_Hall 'C -2yc'
_symmetry_space_group_name_H-M 'C 1 c 1'
_atom_sites_solution_hydrogens geom
_atom_sites_solution_primary direct
_atom_sites_solution_secondary difmap
_audit_creation_method SHELXL
_cell_angle_alpha 90.00
_cell_angle_beta 98.60(3)
_cell_angle_gamma 90.00
_cell_formula_units_Z 4
_cell_length_a 13.286(3)
_cell_length_b 15.150(3)
_cell_length_c 21.303(4)
_cell_measurement_reflns_used 25
_cell_measurement_temperature 295(2)
_cell_measurement_theta_max 13.53
_cell_measurement_theta_min 7.29
_cell_volume 4239.7(15)
_computing_cell_refinement 'NONIUS CAD4'
_computing_data_collection 'NONIUS CAD4'
_computing_data_reduction 'NRCSDP DATRD2'
_computing_molecular_graphics 'Siemens SHELXTL'
_computing_publication_material 'Siemens SHELXTL'
_computing_structure_refinement 'SHELXL-93 (Sheldrick, 1993)'
_computing_structure_solution 'SHELXS-86 (Sheldrick, 1990)'
_diffrn_ambient_temperature 295(2)
_diffrn_measurement_device 'NONIUS CAD4'
_diffrn_measurement_method '\w--2\q scans'
_diffrn_radiation_monochromator graphite
_diffrn_radiation_source 'fine-focus sealed tube'
_diffrn_radiation_type MoK\a
_diffrn_radiation_wavelength 0.71073
_diffrn_reflns_av_R_equivalents 0.0000
_diffrn_reflns_av_sigmaI/netI 0.0416
_diffrn_reflns_limit_h_max 18
_diffrn_reflns_limit_h_min -18
_diffrn_reflns_limit_k_max 21
_diffrn_reflns_limit_k_min 0
_diffrn_reflns_limit_l_max 30
_diffrn_reflns_limit_l_min 0
_diffrn_reflns_number 6195
_diffrn_reflns_theta_max 30.00
_diffrn_reflns_theta_min 1.93
_diffrn_standards_decay_% 0
_diffrn_standards_interval_time 60
_diffrn_standards_number 3
_exptl_absorpt_coefficient_mu 2.826
_exptl_absorpt_correction_T_max 0.5300
_exptl_absorpt_correction_T_min 0.4278
_exptl_absorpt_correction_type 'empirical used psi-scan'
_exptl_crystal_colour red
_exptl_crystal_density_diffrn 1.464
_exptl_crystal_density_meas ?
_exptl_crystal_description block
_exptl_crystal_F_000 1876
_exptl_crystal_size_max 0.40
_exptl_crystal_size_mid 0.30
_exptl_crystal_size_min 0.20
_refine_diff_density_max 1.346
_refine_diff_density_min -0.870
_refine_diff_density_rms 0.103
_refine_ls_abs_structure_details 'Flack H D (1983), Acta Cryst. A39, 876-881'
_refine_ls_abs_structure_Flack 0.00
_refine_ls_extinction_method none
_refine_ls_goodness_of_fit_all 1.048
_refine_ls_goodness_of_fit_obs 1.093
_refine_ls_matrix_type full
_refine_ls_number_parameters 523
_refine_ls_number_reflns 6195
_refine_ls_number_restraints 2
_refine_ls_restrained_S_all 1.048
_refine_ls_restrained_S_obs 1.093
_refine_ls_R_factor_all 0.0457
_refine_ls_R_factor_obs 0.0313
_refine_ls_shift/esd_max -0.010
_refine_ls_shift/esd_mean 0.001
_refine_ls_structure_factor_coef Fsqd
_refine_ls_weighting_details 'w=1/[\s^2^(Fo^2^)+(0.0427P)^2^+0.0000P] where P=(Fo^2^+2Fc^2^)/3'
_refine_ls_weighting_scheme calc
_refine_ls_wR_factor_all 0.0797
_refine_ls_wR_factor_obs 0.0751
_reflns_number_observed 5157
_reflns_number_total 6195
_reflns_observed_criterion >2sigma(I)
_cod_data_source_file om0201009.cif
_cod_data_source_block ic7053
_cod_depositor_comments
;
The following automatic conversions were performed:

'_symmetry_cell_setting' value 'Monoclinic' changed to 'monoclinic'
according to /home/saulius/struct/CIF-dictionaries/cif_core.dic
dictionary named 'cif_core.dic' version 2.4.1 from 2010-06-29.

Automatic conversion script
Id: cif_fix_values 1715 2011-07-08 13:25:40Z adriana 

The following automatic conversions were performed:

'_exptl_crystal_density_meas' value 'not_measured' was changed to '?'
- the value is perceived as not measured.

Automatic conversion script
Id: cif_fix_values 3008 2015-01-20 13:52:24Z robertas 

The following automatic conversions were performed:

'_refine_ls_weighting_scheme' value 'calc
w=1/[\s^2^(Fo^2^)+(0.0427P)^2^+0.0000P] where P=(Fo^2^+2Fc^2^)/3' was
changed to 'calc'. New tag '_refine_ls_weighting_details' was
created. The value of the new tag was set to
'w=1/[\s^2^(Fo^2^)+(0.0427P)^2^+0.0000P] where P=(Fo^2^+2Fc^2^)/3'.

Automatic conversion script
Id: cif_fix_values 3143 2015-03-26 13:38:13Z robertas 
;
_cod_original_cell_volume 4239.6(15)
_cod_original_sg_symbol_H-M Cc
_cod_database_code 4076831

loop_
_symmetry_equiv_pos_as_xyz
'x, y, z'
'x, -y, z+1/2'
'x+1/2, y+1/2, z'
'x+1/2, -y+1/2, z+1/2'

loop_
_atom_site_aniso_label
_atom_site_aniso_U_11
_atom_site_aniso_U_22
_atom_site_aniso_U_33
_atom_site_aniso_U_23
_atom_site_aniso_U_13
_atom_site_aniso_U_12
W 0.03073(9) 0.02727(9) 0.03556(10) 0.0024(2) 0.00826(6) 0.0051(2)
Cl 0.0422(9) 0.0323(8) 0.0714(12) 0.0079(8) 0.0122(8) 0.0117(7)
C1 0.032(3) 0.032(3) 0.038(3) 0.001(2) 0.007(2) 0.000(2)
C2 0.033(3) 0.038(3) 0.034(3) 0.004(3) 0.008(3) 0.002(2)
C3 0.031(3) 0.030(3) 0.041(3) 0.000(2) 0.008(2) 0.006(2)
C4 0.029(3) 0.031(3) 0.035(3) 0.001(2) 0.007(2) 0.001(2)
C5 0.034(3) 0.027(3) 0.042(3) 0.006(2) 0.010(2) 0.003(2)
C6 0.033(3) 0.032(3) 0.033(3) 0.001(2) 0.009(2) -0.002(2)
C7 0.034(3) 0.032(3) 0.032(3) 0.004(2) 0.007(2) 0.001(2)
C8 0.036(3) 0.029(3) 0.037(3) -0.008(2) 0.007(2) -0.005(2)
C9 0.038(3) 0.042(4) 0.056(4) 0.010(3) 0.009(3) 0.001(3)
C10 0.036(4) 0.051(4) 0.083(6) 0.007(4) 0.019(4) 0.002(3)
C11 0.056(5) 0.037(4) 0.150(11) 0.029(6) 0.016(6) -0.003(4)
C12 0.081(7) 0.086(9) 0.099(9) 0.046(7) 0.014(6) -0.014(6)
C13 0.092(8) 0.099(9) 0.061(6) 0.025(6) 0.010(6) -0.025(7)
C14 0.079(6) 0.063(5) 0.051(5) 0.000(4) 0.017(4) -0.023(5)
C15 0.034(3) 0.043(4) 0.038(5) 0.003(3) 0.010(3) 0.005(3)
C16 0.041(4) 0.049(4) 0.063(5) 0.003(4) 0.011(3) 0.007(3)
C17 0.051(5) 0.054(5) 0.096(8) 0.010(6) 0.023(5) 0.019(4)
C18 0.062(6) 0.072(7) 0.091(8) -0.005(6) 0.029(5) 0.028(5)
C19 0.083(7) 0.091(8) 0.070(6) -0.015(6) 0.020(5) 0.028(6)
C20 0.062(5) 0.069(6) 0.058(5) -0.005(4) 0.023(4) 0.018(5)
C21 0.034(3) 0.035(3) 0.036(3) 0.004(3) 0.003(2) 0.002(2)
C22 0.047(4) 0.044(4) 0.056(5) 0.000(3) -0.002(4) 0.007(3)
C23 0.065(8) 0.056(6) 0.062(7) 0.017(5) -0.016(6) 0.008(5)
C24 0.080(6) 0.056(5) 0.042(4) 0.009(4) 0.001(4) -0.003(5)
C25 0.072(5) 0.063(5) 0.043(4) 0.004(4) 0.018(4) -0.001(4)
C26 0.051(4) 0.048(4) 0.046(4) 0.002(3) 0.013(3) 0.006(3)
C27 0.040(3) 0.030(3) 0.040(3) 0.002(3) 0.005(3) 0.007(2)
C28 0.043(4) 0.036(4) 0.046(4) 0.000(3) 0.010(3) 0.000(3)
C29 0.080(6) 0.029(3) 0.061(5) -0.004(3) 0.000(4) -0.009(4)
C30 0.082(6) 0.036(4) 0.066(5) -0.010(4) 0.010(5) 0.014(4)
C31 0.061(5) 0.050(5) 0.077(6) -0.013(4) 0.006(4) 0.025(4)
C32 0.045(4) 0.041(4) 0.065(5) -0.005(4) 0.011(3) 0.011(3)
C33 0.038(3) 0.032(3) 0.041(3) 0.000(3) 0.003(3) 0.006(2)
C34 0.056(4) 0.048(4) 0.041(4) 0.004(3) 0.008(3) 0.004(3)
C35 0.095(8) 0.064(6) 0.046(5) 0.017(4) -0.004(5) 0.004(5)
C36 0.072(6) 0.052(5) 0.062(5) 0.012(4) -0.025(5) 0.010(4)
C37 0.049(5) 0.067(6) 0.092(7) 0.000(5) -0.011(5) 0.023(4)
C38 0.045(4) 0.051(4) 0.057(4) 0.010(4) 0.007(3) 0.010(3)
C39 0.036(4) 0.053(5) 0.032(4) -0.003(3) 0.011(3) 0.001(3)
C40 0.051(4) 0.047(4) 0.056(5) 0.004(3) 0.014(4) -0.009(3)
C41 0.046(5) 0.076(7) 0.103(9) -0.005(7) 0.027(6) -0.026(5)
C42 0.034(4) 0.091(8) 0.112(9) 0.007(7) 0.027(5) -0.006(5)
C43 0.034(4) 0.094(8) 0.084(7) -0.003(6) 0.024(4) 0.016(4)
C44 0.039(3) 0.039(4) 0.056(4) -0.005(3) 0.014(3) 0.006(3)
C45 0.038(3) 0.047(4) 0.041(4) -0.011(3) 0.006(3) 0.007(3)
C46 0.065(5) 0.071(6) 0.044(4) -0.009(4) 0.020(4) -0.004(4)
C47 0.071(6) 0.146(12) 0.042(5) -0.029(6) 0.011(4) 0.002(7)
C48 0.075(7) 0.114(10) 0.073(7) -0.056(7) 0.008(6) 0.005(7)
C49 0.064(6) 0.050(5) 0.090(7) -0.030(5) 0.007(5) 0.002(4)
C50 0.053(4) 0.043(4) 0.061(5) -0.007(4) 0.010(4) -0.002(3)
C51 0.041(3) 0.037(3) 0.038(3) -0.003(3) 0.006(3) -0.001(3)
C52 0.044(5) 0.062(5) 0.046(5) 0.008(4) 0.003(4) -0.003(4)
C53 0.061(6) 0.077(7) 0.059(6) 0.008(5) -0.011(5) -0.008(5)
C54 0.041(4) 0.080(7) 0.065(5) -0.009(5) -0.003(4) -0.009(4)
C55 0.045(4) 0.062(5) 0.069(5) -0.007(4) 0.011(4) -0.012(4)
C56 0.033(3) 0.052(4) 0.049(4) -0.004(3) 0.009(3) -0.003(3)

loop_
_atom_site_label
_atom_site_type_symbol
_atom_site_fract_x
_atom_site_fract_y
_atom_site_fract_z
_atom_site_U_iso_or_equiv
_atom_site_thermal_displace_type
_atom_site_occupancy
_atom_site_calc_flag
_atom_site_refinement_flags
W W 0.12931(2) 0.652700(12) 0.58628(2) 0.03085(6) Uani 1 d .
Cl Cl 0.02170(13) 0.77719(11) 0.57027(10) 0.0483(4) Uani 1 d .
C1 C 0.2172(5) 0.7104(4) 0.5258(3) 0.0338(12) Uani 1 d .
C2 C 0.2441(5) 0.6275(5) 0.5333(3) 0.0348(13) Uani 1 d .
C3 C -0.0036(5) 0.5704(4) 0.5509(3) 0.0339(12) Uani 1 d .
H3A H -0.0618(5) 0.5796(4) 0.5735(3) 0.041 Uiso 1 calc R
C4 C 0.0710(4) 0.5064(4) 0.5819(3) 0.0315(12) Uani 1 d .
C5 C 0.1097(5) 0.5278(4) 0.6454(3) 0.0338(12) Uani 1 d .
C6 C 0.0565(5) 0.5998(4) 0.6762(3) 0.0321(12) Uani 1 d .
C7 C 0.1248(5) 0.6654(4) 0.7030(3) 0.0322(12) Uani 1 d .
C8 C 0.2124(5) 0.6734(4) 0.6727(3) 0.0339(13) Uani 1 d .
H8A H 0.2255(5) 0.6100(4) 0.6778(3) 0.041 Uiso 1 calc R
C9 C 0.2363(5) 0.7865(5) 0.4889(4) 0.045(2) Uani 1 d .
C10 C 0.2247(6) 0.8718(6) 0.5100(5) 0.056(2) Uani 1 d .
H10A H 0.2041(6) 0.8809(6) 0.5493(5) 0.067 Uiso 1 calc R
C11 C 0.2434(7) 0.9448(6) 0.4728(7) 0.081(4) Uani 1 d .
H11A H 0.2362(7) 1.0019(6) 0.4874(7) 0.097 Uiso 1 calc R
C12 C 0.2733(9) 0.9301(9) 0.4133(6) 0.088(4) Uani 1 d .
H12A H 0.2838(9) 0.9781(9) 0.3878(6) 0.106 Uiso 1 calc R
C13 C 0.2869(10) 0.8476(8) 0.3922(6) 0.084(4) Uani 1 d .
H13A H 0.3077(10) 0.8397(8) 0.3528(6) 0.101 Uiso 1 calc R
C14 C 0.2705(8) 0.7741(7) 0.4287(4) 0.064(2) Uani 1 d .
H14A H 0.2816(8) 0.7176(7) 0.4141(4) 0.077 Uiso 1 calc R
C15 C 0.3196(6) 0.5715(6) 0.5088(4) 0.038(2) Uani 1 d .
C16 C 0.4127(6) 0.5513(5) 0.5457(4) 0.051(2) Uani 1 d .
H16A H 0.4272(6) 0.5732(5) 0.5868(4) 0.061 Uiso 1 calc R
C17 C 0.4849(8) 0.4982(7) 0.5215(6) 0.066(3) Uani 1 d .
H17A H 0.5472(8) 0.4865(7) 0.5462(6) 0.079 Uiso 1 calc R
C18 C 0.4641(8) 0.4651(7) 0.4640(6) 0.073(3) Uani 1 d .
H18A H 0.5117(8) 0.4288(7) 0.4489(6) 0.088 Uiso 1 calc R
C19 C 0.3740(9) 0.4827(8) 0.4256(5) 0.080(3) Uani 1 d .
H19A H 0.3616(9) 0.4593(8) 0.3848(5) 0.096 Uiso 1 calc R
C20 C 0.3009(7) 0.5357(6) 0.4476(4) 0.062(2) Uani 1 d .
H20A H 0.2397(7) 0.5472(6) 0.4216(4) 0.074 Uiso 1 calc R
C21 C -0.0288(5) 0.5803(4) 0.4802(3) 0.0352(13) Uani 1 d .
C22 C -0.1054(6) 0.6392(5) 0.4574(4) 0.050(2) Uani 1 d .
H22A H -0.1401(6) 0.6686(5) 0.4859(4) 0.060 Uiso 1 calc R
C23 C -0.1312(10) 0.6553(6) 0.3934(6) 0.063(3) Uani 1 d .
H23A H -0.1826(10) 0.6954(6) 0.3790(6) 0.076 Uiso 1 calc R
C24 C -0.0803(7) 0.6113(6) 0.3504(4) 0.060(2) Uani 1 d .
H24A H -0.0978(7) 0.6213(6) 0.3070(4) 0.072 Uiso 1 calc R
C25 C -0.0054(7) 0.5541(6) 0.3716(4) 0.059(2) Uani 1 d .
H25A H 0.0288(7) 0.5251(6) 0.3427(4) 0.070 Uiso 1 calc R
C26 C 0.0218(6) 0.5376(5) 0.4362(4) 0.048(2) Uani 1 d .
H26A H 0.0739(6) 0.4979(5) 0.4500(4) 0.057 Uiso 1 calc R
C27 C 0.0948(5) 0.4187(4) 0.5551(3) 0.0365(13) Uani 1 d .
C28 C 0.0133(6) 0.3618(4) 0.5414(4) 0.0416(15) Uani 1 d .
H28A H -0.0526(6) 0.3818(4) 0.5424(4) 0.050 Uiso 1 calc R
C29 C 0.0307(8) 0.2737(5) 0.5261(4) 0.058(2) Uani 1 d .
H29A H -0.0238(8) 0.2347(5) 0.5179(4) 0.069 Uiso 1 calc R
C30 C 0.1268(7) 0.2449(5) 0.5232(4) 0.062(2) Uani 1 d .
H30A H 0.1378(7) 0.1862(5) 0.5131(4) 0.074 Uiso 1 calc R
C31 C 0.2078(7) 0.3017(6) 0.5349(5) 0.063(2) Uani 1 d .
H31A H 0.2734(7) 0.2821(6) 0.5322(5) 0.076 Uiso 1 calc R
C32 C 0.1908(6) 0.3886(5) 0.5507(4) 0.050(2) Uani 1 d .
H32A H 0.2456(6) 0.4273(5) 0.5585(4) 0.060 Uiso 1 calc R
C33 C 0.1859(5) 0.4746(4) 0.6889(3) 0.0375(13) Uani 1 d .
C34 C 0.1552(6) 0.4303(5) 0.7393(4) 0.048(2) Uani 1 d .
H34A H 0.0873(6) 0.4332(5) 0.7453(4) 0.058 Uiso 1 calc R
C35 C 0.2226(9) 0.3820(7) 0.7808(4) 0.070(3) Uani 1 d .
H35A H 0.1993(9) 0.3528(7) 0.8143(4) 0.084 Uiso 1 calc R
C36 C 0.3212(8) 0.3759(6) 0.7744(5) 0.066(3) Uani 1 d .
H36A H 0.3662(8) 0.3431(6) 0.8029(5) 0.079 Uiso 1 calc R
C37 C 0.3536(7) 0.4191(7) 0.7250(5) 0.071(3) Uani 1 d .
H37A H 0.4218(7) 0.4156(7) 0.7199(5) 0.086 Uiso 1 calc R
C38 C 0.2868(6) 0.4683(5) 0.6822(4) 0.051(2) Uani 1 d .
H38A H 0.3106(6) 0.4970(5) 0.6487(4) 0.061 Uiso 1 calc R
C39 C -0.0523(7) 0.5928(6) 0.6826(4) 0.039(2) Uani 1 d .
C40 C -0.0996(6) 0.5122(5) 0.6801(4) 0.050(2) Uani 1 d .
H40A H -0.0625(6) 0.4608(5) 0.6767(4) 0.060 Uiso 1 calc R
C41 C -0.2040(8) 0.5080(8) 0.6827(6) 0.073(3) Uani 1 d .
H41A H -0.2351(8) 0.4530(8) 0.6821(6) 0.088 Uiso 1 calc R
C42 C -0.2617(7) 0.5817(8) 0.6860(6) 0.077(3) Uani 1 d .
H42A H -0.3311(7) 0.5769(8) 0.6876(6) 0.093 Uiso 1 calc R
C43 C -0.2170(6) 0.6618(7) 0.6869(5) 0.069(3) Uani 1 d .
H43A H -0.2558(6) 0.7125(7) 0.6889(5) 0.083 Uiso 1 calc R
C44 C -0.1119(6) 0.6692(5) 0.6847(4) 0.044(2) Uani 1 d .
H44A H -0.0819(6) 0.7247(5) 0.6847(4) 0.053 Uiso 1 calc R
C45 C 0.1067(5) 0.7300(5) 0.7525(3) 0.0422(15) Uani 1 d .
C46 C 0.0712(7) 0.6983(7) 0.8062(4) 0.059(2) Uani 1 d .
H46A H 0.0540(7) 0.6391(7) 0.8095(4) 0.070 Uiso 1 calc R
C47 C 0.0617(8) 0.7577(10) 0.8554(4) 0.086(4) Uani 1 d .
H47A H 0.0406(8) 0.7374(10) 0.8926(4) 0.103 Uiso 1 calc R
C48 C 0.0836(9) 0.8462(9) 0.8492(6) 0.087(4) Uani 1 d .
H48A H 0.0741(9) 0.8854(9) 0.8813(6) 0.105 Uiso 1 calc R
C49 C 0.1181(7) 0.8757(7) 0.7976(6) 0.068(3) Uani 1 d .
H49A H 0.1346(7) 0.9351(7) 0.7945(6) 0.082 Uiso 1 calc R
C50 C 0.1297(6) 0.8178(6) 0.7479(4) 0.052(2) Uani 1 d .
H50A H 0.1532(6) 0.8389(6) 0.7118(4) 0.063 Uiso 1 calc R
C51 C 0.3169(5) 0.6929(5) 0.7011(3) 0.0389(14) Uani 1 d .
C52 C 0.3515(8) 0.6629(6) 0.7630(5) 0.051(2) Uani 1 d .
H52A H 0.3061(8) 0.6369(6) 0.7866(5) 0.061 Uiso 1 calc R
C53 C 0.4521(9) 0.6720(7) 0.7886(5) 0.068(3) Uani 1 d .
H53A H 0.4743(9) 0.6513(7) 0.8294(5) 0.081 Uiso 1 calc R
C54 C 0.5192(6) 0.7104(7) 0.7556(4) 0.063(2) Uani 1 d .
H54A H 0.5874(6) 0.7147(7) 0.7734(4) 0.076 Uiso 1 calc R
C55 C 0.4870(6) 0.7436(6) 0.6954(4) 0.059(2) Uani 1 d .
H55A H 0.5332(6) 0.7714(6) 0.6732(4) 0.070 Uiso 1 calc R
C56 C 0.3857(5) 0.7354(5) 0.6680(4) 0.044(2) Uani 1 d .
H56A H 0.3640(5) 0.7582(5) 0.6277(4) 0.053 Uiso 1 calc R

loop_
_atom_type_symbol
_atom_type_description
_atom_type_scat_dispersion_real
_atom_type_scat_dispersion_imag
_atom_type_scat_source
C C 0.0033 0.0016 'International Tables Vol C Tables 4.2.6.8 and 6.1.1.4'
H H 0.0000 0.0000 'International Tables Vol C Tables 4.2.6.8 and 6.1.1.4'
Cl Cl 0.1484 0.1585 'International Tables Vol C Tables 4.2.6.8 and 6.1.1.4'
W W -0.8490 6.8722 'International Tables Vol C Tables 4.2.6.8 and 6.1.1.4'

loop_
_geom_angle_atom_site_label_1
_geom_angle_atom_site_label_2
_geom_angle_atom_site_label_3
_geom_angle
C8 W C1 102.7(3)
C8 W C2 100.3(3)
C1 W C2 37.0(3)
C8 W C3 134.4(2)
C1 W C3 121.8(2)
C2 W C3 109.2(3)
C8 W C5 73.8(2)
C1 W C5 144.1(2)
C2 W C5 107.5(2)
C3 W C5 64.7(2)
C8 W C4 108.4(2)
C1 W C4 126.2(2)
C2 W C4 94.0(2)
C3 W C4 37.6(2)
C5 W C4 35.3(2)
C8 W Cl 104.1(2)
C1 W Cl 87.6(2)
C2 W Cl 123.3(2)
C3 W Cl 88.0(2)
C5 W Cl 128.2(2)
C4 W Cl 124.1(2)
C8 W C6 63.7(2)
C1 W C6 166.4(2)
C2 W C6 142.3(2)
C3 W C6 71.7(2)
C5 W C6 37.1(2)
C4 W C6 63.1(2)
Cl W C6 94.3(2)
C8 W C7 34.5(2)
C1 W C7 133.5(2)
C2 W C7 133.4(2)
C3 W C7 104.3(2)
C5 W C7 60.0(2)
C4 W C7 93.2(2)
Cl W C7 88.74(15)
C6 W C7 33.3(2)
C2 C1 C9 140.1(6)
C2 C1 W 71.8(4)
C9 C1 W 147.7(5)
C1 C2 C15 134.5(6)
C1 C2 W 71.2(4)
C15 C2 W 154.3(5)
C4 C3 C21 123.4(5)
C4 C3 W 76.6(4)
C21 C3 W 109.5(4)
C5 C4 C3 113.7(5)
C5 C4 C27 120.1(5)
C3 C4 C27 125.5(6)
C5 C4 W 70.9(3)
C3 C4 W 65.8(3)
C27 C4 W 140.0(4)
C4 C5 C33 125.7(6)
C4 C5 C6 117.2(5)
C33 C5 C6 116.0(6)
C4 C5 W 73.8(4)
C33 C5 W 131.0(4)
C6 C5 W 75.0(3)
C7 C6 C39 126.4(6)
C7 C6 C5 111.9(5)
C39 C6 C5 121.3(6)
C7 C6 W 77.1(4)
C39 C6 W 127.8(5)
C5 C6 W 67.9(3)
C8 C7 C6 113.5(5)
C8 C7 C45 119.9(6)
C6 C7 C45 126.2(6)
C8 C7 W 54.0(3)
C6 C7 W 69.6(3)
C45 C7 W 141.9(5)
C7 C8 C51 128.6(6)
C7 C8 W 91.6(4)
C51 C8 W 139.8(5)
C10 C9 C14 118.5(8)
C10 C9 C1 122.3(7)
C14 C9 C1 119.2(7)
C9 C10 C11 121.0(10)
C12 C11 C10 118.9(10)
C13 C12 C11 121.1(10)
C12 C13 C14 121.0(12)
C13 C14 C9 119.3(10)
C20 C15 C16 117.2(8)
C20 C15 C2 121.3(7)
C16 C15 C2 121.5(8)
C15 C16 C17 120.9(9)
C18 C17 C16 120.0(10)
C17 C18 C19 121.6(10)
C18 C19 C20 120.1(10)
C19 C20 C15 120.1(9)
C22 C21 C26 117.8(7)
C22 C21 C3 117.3(6)
C26 C21 C3 124.8(6)
C23 C22 C21 121.5(9)
C22 C23 C24 119.6(10)
C25 C24 C23 119.7(8)
C24 C25 C26 121.3(8)
C21 C26 C25 120.1(7)
C32 C27 C28 119.0(6)
C32 C27 C4 124.9(6)
C28 C27 C4 115.6(6)
C27 C28 C29 119.5(7)
C30 C29 C28 120.3(8)
C29 C30 C31 120.4(7)
C30 C31 C32 119.3(8)
C27 C32 C31 121.3(8)
C38 C33 C34 117.1(7)
C38 C33 C5 123.5(6)
C34 C33 C5 119.4(6)
C35 C34 C33 121.4(8)
C36 C35 C34 121.6(9)
C35 C36 C37 118.2(8)
C36 C37 C38 121.3(9)
C33 C38 C37 120.4(8)
C40 C39 C44 118.5(8)
C40 C39 C6 120.6(7)
C44 C39 C6 120.5(7)
C39 C40 C41 119.4(9)
C42 C41 C40 122.3(10)
C43 C42 C41 119.2(8)
C42 C43 C44 120.5(9)
C43 C44 C39 120.1(8)
C50 C45 C46 120.1(7)
C50 C45 C7 121.8(7)
C46 C45 C7 118.0(7)
C45 C46 C47 118.3(10)
C48 C47 C46 120.4(10)
C49 C48 C47 120.7(9)
C48 C49 C50 120.2(10)
C45 C50 C49 120.2(9)
C56 C51 C52 118.5(7)
C56 C51 C8 122.6(6)
C52 C51 C8 118.7(7)
C53 C52 C51 120.2(9)
C54 C53 C52 121.1(10)
C53 C54 C55 120.2(8)
C54 C55 C56 120.2(8)
C55 C56 C51 119.7(8)

loop_
_geom_bond_atom_site_label_1
_geom_bond_atom_site_label_2
_geom_bond_distance
W C8 2.025(7)
W C1 2.058(6)
W C2 2.065(6)
W C3 2.200(6)
W C5 2.309(6)
W C4 2.346(6)
W Cl 2.360(2)
W C6 2.408(6)
W C7 2.504(6)
C1 C2 1.308(9)
C1 C9 1.440(9)
C2 C15 1.467(10)
C3 C4 1.470(8)
C3 C21 1.502(9)
C4 C5 1.412(9)
C4 C27 1.497(9)
C5 C33 1.501(9)
C5 C6 1.502(9)
C6 C7 1.409(9)
C6 C39 1.477(10)
C7 C8 1.417(9)
C7 C45 1.484(9)
C8 C51 1.459(9)
C9 C10 1.383(12)
C9 C14 1.437(12)
C10 C11 1.404(13)
C11 C12 1.40(2)
C12 C13 1.35(2)
C13 C14 1.394(14)
C15 C20 1.400(12)
C15 C16 1.397(11)
C16 C17 1.408(12)
C17 C18 1.31(2)
C18 C19 1.371(15)
C19 C20 1.393(12)
C21 C22 1.385(10)
C21 C26 1.392(10)
C22 C23 1.377(14)
C23 C24 1.39(2)
C24 C25 1.345(13)
C25 C26 1.391(11)
C27 C32 1.371(10)
C27 C28 1.380(10)
C28 C29 1.402(10)
C29 C30 1.360(13)
C30 C31 1.371(13)
C31 C32 1.386(11)
C33 C38 1.372(10)
C33 C34 1.379(10)
C34 C35 1.372(12)
C35 C36 1.341(15)
C36 C37 1.362(15)
C37 C38 1.391(11)
C39 C40 1.370(11)
C39 C44 1.407(11)
C40 C41 1.398(12)
C41 C42 1.36(2)
C42 C43 1.351(14)
C43 C44 1.407(11)
C45 C50 1.372(11)
C45 C46 1.388(11)
C46 C47 1.401(13)
C47 C48 1.38(2)
C48 C49 1.33(2)
C49 C50 1.401(13)
C51 C56 1.393(10)
C51 C52 1.404(12)
C52 C53 1.373(13)
C53 C54 1.346(14)
C54 C55 1.385(13)
C55 C56 1.390(11)
